data_7230214
loop_
_publ_author_name
'Puttreddy, Rakesh'
'von Essen, Carolina'
'Peuronen, Anssi'
'Lahtinen, Manu'
'Rissanen, Kari'

_publ_section_title
;
 Halogen bonds in 2,5-dihalopyridine-copper(ii) chloride complexes
;
_journal_issue 14
_journal_name_full CrystEngComm
_journal_page_first 1954
_journal_paper_doi 10.1039/C8CE00209F
_journal_volume 20
_journal_year 2018
_chemical_formula_moiety 'C10 H8 Cl2 Cu F2 N2'
_chemical_formula_sum 'C10 H8 Cl2 Cu F2 N2'
_chemical_formula_weight 328.62
_space_group_crystal_system monoclinic
_space_group_IT_number 14
_space_group_name_Hall '-P 2ybc'
_space_group_name_H-M_alt 'P 1 21/c 1'
_symmetry_space_group_name_Hall '-P 2ybc'
_symmetry_space_group_name_H-M 'P 1 21/c 1'
_atom_sites_solution_hydrogens geom
_atom_sites_solution_primary dual
_audit_creation_date 2018-01-23
_audit_creation_method
;
Olex2 1.2
(compiled 2017.07.20 svn.r3457 for OlexSys, GUI svn.r5370)
;
_audit_update_record
;
2018-02-01 deposited with the CCDC.
2018-03-02 downloaded from the CCDC.
;
_cell_angle_alpha 90
_cell_angle_beta 94.532(3)
_cell_angle_gamma 90
_cell_formula_units_Z 2
_cell_length_a 3.72080(10)
_cell_length_b 15.9058(5)
_cell_length_c 11.7364(5)
_cell_measurement_reflns_used 2332
_cell_measurement_temperature 120.0(1)
_cell_measurement_theta_max 27.4540
_cell_measurement_theta_min 3.6940
_cell_volume 692.42(4)
_computing_cell_refinement 'CrysAlisPro 1.171.38.43 (Rigaku OD, 2015)'
_computing_data_collection 'CrysAlisPro 1.171.38.43 (Rigaku OD, 2015)'
_computing_data_reduction 'CrysAlisPro 1.171.38.43 (Rigaku OD, 2015)'
_computing_molecular_graphics 'Olex2 (Dolomanov et al., 2009)'
_computing_publication_material 'Olex2 (Dolomanov et al., 2009)'
_computing_structure_refinement 'ShelXL (Sheldrick, 2015)'
_computing_structure_solution 'ShelXT (Sheldrick, 2015)'
_diffrn_ambient_temperature 120.0(1)
_diffrn_detector 'CCD plate'
_diffrn_detector_area_resol_mean 16.0107
_diffrn_detector_type Eos
_diffrn_measured_fraction_theta_full 0.998
_diffrn_measured_fraction_theta_max 0.998
_diffrn_measurement_details
;
List of Runs (angles in degrees, time in seconds):

  # Type    Start    End  Width  t~exp~   \w     \q     \k     \f   Frames
#--------------------------------------------------------------------------
  1  \w    -88.00  10.00   2.00  115.00    --  -18.14 -77.00 150.00   49
  2  \w    -87.00   3.00   2.00  115.00    --  -18.14 -57.00   0.00   45
  3  \w    -90.00 -62.00   2.00  115.00    --  -18.14 148.00 -25.97   14
  4  \w    -37.00  51.00   2.00  115.00    --  -18.14  57.00 150.00   44
  5  \w     -8.00  48.00   2.00  115.00    --  -18.14  77.00 -90.00   28
  6  \w    -50.00  34.00   2.00  115.00    --   19.23 -57.00  30.00   42
  7  \w    -20.00  60.00   2.00  115.00    --   19.23 -99.00-120.00   40
  8  \w     10.00  60.00   2.00  115.00    --   19.23 -99.00 -30.00   25
  9  \w     -8.00  86.00   2.00  115.00    --   19.23  77.00 -90.00   47
;
_diffrn_measurement_device 'four-circle diffractometer'
_diffrn_measurement_device_type 'SuperNova, Single source at offset, Eos'
_diffrn_measurement_method '\w scans'
_diffrn_orient_matrix_type 'CrysAlisPro convention (1999,Acta A55,543-557)'
_diffrn_orient_matrix_UB_11 -0.1513876000
_diffrn_orient_matrix_UB_12 0.0244850000
_diffrn_orient_matrix_UB_13 0.0124228000
_diffrn_orient_matrix_UB_21 -0.0982696000
_diffrn_orient_matrix_UB_22 -0.0160883000
_diffrn_orient_matrix_UB_23 -0.0495076000
_diffrn_orient_matrix_UB_31 -0.0632326000
_diffrn_orient_matrix_UB_32 -0.0336065000
_diffrn_orient_matrix_UB_33 0.0327294000
_diffrn_radiation_monochromator mirror
_diffrn_radiation_probe x-ray
_diffrn_radiation_type MoK\a
_diffrn_radiation_wavelength 0.71073
_diffrn_reflns_av_unetI/netI 0.0430
_diffrn_reflns_Laue_measured_fraction_full 0.998
_diffrn_reflns_Laue_measured_fraction_max 0.998
_diffrn_reflns_limit_h_max 4
_diffrn_reflns_limit_h_min -4
_diffrn_reflns_limit_k_max 18
_diffrn_reflns_limit_k_min -18
_diffrn_reflns_limit_l_max 13
_diffrn_reflns_limit_l_min -1
_diffrn_reflns_number 1216
_diffrn_reflns_point_group_measured_fraction_full 0.998
_diffrn_reflns_point_group_measured_fraction_max 0.998
_diffrn_reflns_theta_full 25.000
_diffrn_reflns_theta_max 25.000
_diffrn_reflns_theta_min 3.097
_diffrn_source 'micro-focus sealed X-ray tube'
_diffrn_source_type 'SuperNova (Mo) X-ray Source'
_exptl_absorpt_coefficient_mu 1.964
_exptl_absorpt_correction_T_max 1.00000
_exptl_absorpt_correction_T_min 0.92486
_exptl_absorpt_correction_type gaussian
_exptl_absorpt_process_details
;
CrysAlisPro 1.171.38.43 (Rigaku Oxford Diffraction, 2015)
Empirical absorption correction using spherical harmonics,
 implemented in SCALE3 ABSPACK scaling algorithm.
;
_exptl_crystal_colour blue
_exptl_crystal_colour_primary blue
_exptl_crystal_density_diffrn 1.576
_exptl_crystal_description needle
_exptl_crystal_F_000 326
_exptl_crystal_size_max 0.257
_exptl_crystal_size_mid 0.037
_exptl_crystal_size_min 0.025
_refine_diff_density_max 5.350
_refine_diff_density_min -4.497
_refine_diff_density_rms 0.303
_refine_ls_extinction_method none
_refine_ls_goodness_of_fit_ref 1.323
_refine_ls_hydrogen_treatment constr
_refine_ls_matrix_type full
_refine_ls_number_parameters 79
_refine_ls_number_reflns 1216
_refine_ls_number_restraints 0
_refine_ls_restrained_S_all 1.323
_refine_ls_R_factor_all 0.1281
_refine_ls_R_factor_gt 0.1171
_refine_ls_shift/su_max 0.000
_refine_ls_shift/su_mean 0.000
_refine_ls_structure_factor_coef Fsqd
_refine_ls_weighting_details 'w=1/[\s^2^(Fo^2^)+(0.2000P)^2^] where P=(Fo^2^+2Fc^2^)/3'
_refine_ls_weighting_scheme calc
_refine_ls_wR_factor_gt 0.2838
_refine_ls_wR_factor_ref 0.3002
_reflns_Friedel_coverage 0.000
_reflns_number_gt 1030
_reflns_number_total 1216
_reflns_threshold_expression 'I > 2\s(I)'
_cod_data_source_file c8ce00209f2.cif
_cod_data_source_block 3FPy_2_CuCl2
_cod_depositor_comments 'Adding full bibliography for 7230211--7230222.cif.'
_cod_database_code 7230214
_shelx_shelxl_version_number 2014/7
_chemical_oxdiff_formula 'C20 H20 N2 Cu1 F1 Cl1'
_shelx_space_group_comment
;
The symmetry employed for this shelxl refinement is uniquely defined
by the following loop, which should always be used as a source of
symmetry information in preference to the above space-group names.
They are only intended as comments.
;
_reflns_odcompleteness_completeness 99.73
_reflns_odcompleteness_iscentric 1
_reflns_odcompleteness_theta 26.32
_olex2_refinement_description
;
1. Fixed Uiso
 At 1.2 times of:
  All C(H) groups
2.a Aromatic/amide H refined with riding coordinates:
 C2(H2), C4(H4), C5(H5), C6(H6)
;
_olex2_submission_special_instructions 'No special instructions were received'
_oxdiff_exptl_absorpt_empirical_details
;
Empirical correction (ABSPACK) includes:
- Absorption correction using spherical harmonics
- Frame scaling
;
_oxdiff_exptl_absorpt_empirical_full_max 1.144
_oxdiff_exptl_absorpt_empirical_full_min 0.809

loop_
_space_group_symop_operation_xyz
'x, y, z'
'-x, y+1/2, -z+1/2'
'-x, -y, -z'
'x, -y-1/2, z-1/2'

loop_
_atom_site_label
_atom_site_type_symbol
_atom_site_fract_x
_atom_site_fract_y
_atom_site_fract_z
_atom_site_U_iso_or_equiv
_atom_site_adp_type
_atom_site_occupancy
_atom_site_site_symmetry_order
_atom_site_calc_flag
_atom_site_refinement_flags_posn
_atom_site_refinement_flags_adp
_atom_site_refinement_flags_occupancy
Cu1 Cu 0.5000 0.5000 0.5000 0.0214(7) Uani 1 2 d S T P
Cl1 Cl 0.8493(6) 0.55220(13) 0.36365(17) 0.0204(7) Uani 1 1 d . . .
F3 F 0.184(2) 0.3025(5) 0.1474(5) 0.051(2) Uani 1 1 d . . .
N1 N 0.483(2) 0.3869(5) 0.4186(6) 0.0216(17) Uani 1 1 d . . .
C2 C 0.354(3) 0.3812(6) 0.3119(8) 0.025(2) Uani 1 1 d . . .
H2 H 0.2738 0.4297 0.2734 0.030 Uiso 1 1 calc R . .
C3 C 0.334(3) 0.3052(7) 0.2547(9) 0.029(2) Uani 1 1 d . . .
C4 C 0.458(3) 0.2326(6) 0.3094(8) 0.026(2) Uani 1 1 d . . .
H4 H 0.4467 0.1810 0.2718 0.031 Uiso 1 1 calc R . .
C5 C 0.597(3) 0.2387(6) 0.4193(8) 0.026(2) Uani 1 1 d . . .
H5 H 0.6883 0.1915 0.4585 0.031 Uiso 1 1 calc R . .
C6 C 0.601(3) 0.3174(6) 0.4727(9) 0.026(2) Uani 1 1 d . . .
H6 H 0.6899 0.3214 0.5489 0.031 Uiso 1 1 calc R . .

loop_
_atom_site_aniso_label
_atom_site_aniso_U_11
_atom_site_aniso_U_22
_atom_site_aniso_U_33
_atom_site_aniso_U_23
_atom_site_aniso_U_13
_atom_site_aniso_U_12
Cu1 0.0287(10) 0.0126(10) 0.0233(10) -0.0046(5) 0.0053(8) -0.0023(8)
Cl1 0.0222(12) 0.0166(12) 0.0222(12) 0.0010(8) 0.0009(10) 0.0011(10)
F3 0.063(5) 0.050(4) 0.038(4) -0.016(3) -0.009(4) 0.004(4)
N1 0.024(4) 0.012(3) 0.029(4) -0.002(3) 0.005(3) -0.002(3)
C2 0.025(5) 0.016(4) 0.033(5) -0.002(4) 0.002(4) 0.000(4)
C3 0.024(5) 0.035(5) 0.029(5) -0.013(4) 0.000(4) -0.003(5)
C4 0.025(5) 0.016(4) 0.037(6) -0.014(4) 0.006(4) -0.003(4)
C5 0.024(5) 0.015(4) 0.040(6) 0.003(4) 0.009(5) 0.003(4)
C6 0.019(5) 0.030(5) 0.029(5) -0.002(4) 0.003(4) -0.007(4)

loop_
_atom_type_symbol
_atom_type_description
_atom_type_scat_dispersion_real
_atom_type_scat_dispersion_imag
_atom_type_scat_source
C C 0.0033 0.0016 'International Tables Vol C Tables 4.2.6.8 and 6.1.1.4'
H H 0.0000 0.0000 'International Tables Vol C Tables 4.2.6.8 and 6.1.1.4'
Cl Cl 0.1484 0.1585 'International Tables Vol C Tables 4.2.6.8 and 6.1.1.4'
Cu Cu 0.3201 1.2651 'International Tables Vol C Tables 4.2.6.8 and 6.1.1.4'
F F 0.0171 0.0103 'International Tables Vol C Tables 4.2.6.8 and 6.1.1.4'
N N 0.0061 0.0033 'International Tables Vol C Tables 4.2.6.8 and 6.1.1.4'

loop_
_exptl_crystal_face_index_h
_exptl_crystal_face_index_k
_exptl_crystal_face_index_l
_exptl_crystal_face_perp_dist
0 -13 13 0.0147
0 12 -14 0.0132
4 12 6 0.0931
-4 -12 -6 0.0916
0 14 13 0.0180
1 -9 -15 0.0068
-1 3 16 0.0309
0 -14 -13 0.0066

loop_
_geom_angle_atom_site_label_1
_geom_angle_atom_site_label_2
_geom_angle_atom_site_label_3
_geom_angle
_geom_angle_site_symmetry_1
_geom_angle_site_symmetry_3
Cl1 Cu1 Cl1 180.00(9) . 3_666
N1 Cu1 Cl1 90.5(2) . 3_666
N1 Cu1 Cl1 90.5(2) 3_666 .
N1 Cu1 Cl1 89.5(2) . .
N1 Cu1 Cl1 89.5(2) 3_666 3_666
N1 Cu1 N1 180.0 . 3_666
C2 N1 Cu1 120.4(6) . .
C2 N1 C6 118.8(8) . .
C6 N1 Cu1 120.8(6) . .
N1 C2 H2 119.1 . .
N1 C2 C3 121.8(9) . .
C3 C2 H2 119.1 . .
F3 C3 C2 119.2(10) . .
F3 C3 C4 120.6(8) . .
C2 C3 C4 120.1(9) . .
C3 C4 H4 121.0 . .
C5 C4 C3 118.0(8) . .
C5 C4 H4 121.0 . .
C4 C5 H5 120.6 . .
C4 C5 C6 118.7(9) . .
C6 C5 H5 120.6 . .
N1 C6 C5 122.5(9) . .
N1 C6 H6 118.8 . .
C5 C6 H6 118.8 . .

loop_
_geom_bond_atom_site_label_1
_geom_bond_atom_site_label_2
_geom_bond_distance
_geom_bond_site_symmetry_2
Cu1 Cl1 2.295(2) .
Cu1 Cl1 2.295(2) 3_666
Cu1 N1 2.035(7) .
Cu1 N1 2.035(7) 3_666
F3 C3 1.336(12) .
N1 C2 1.308(12) .
N1 C6 1.333(13) .
C2 H2 0.9300 .
C2 C3 1.382(14) .
C3 C4 1.384(16) .
C4 H4 0.9300 .
C4 C5 1.355(14) .
C5 H5 0.9300 .
C5 C6 1.401(14) .
C6 H6 0.9300 .

loop_
_exptl_oxdiff_crystal_face_indexfrac_h
_exptl_oxdiff_crystal_face_indexfrac_k
_exptl_oxdiff_crystal_face_indexfrac_l
_exptl_oxdiff_crystal_face_x
_exptl_oxdiff_crystal_face_y
_exptl_oxdiff_crystal_face_z
0.0018 -13.0040 12.9986 -0.1572 -0.4345 0.8623
-0.0019 12.0044 -13.9983 0.1203 0.5001 -0.8615
4.0014 11.9968 5.9997 -0.2375 -0.8833 -0.4598
-4.0014 -11.9968 -5.9997 0.2375 0.8833 0.4598
0.0019 13.9943 12.9960 0.5038 -0.8687 -0.0451
0.9980 -8.9939 -14.9956 -0.5576 0.7890 -0.2516
-0.9979 2.9939 15.9959 0.4231 -0.7420 0.4860
-0.0019 -13.9943 -12.9960 -0.5038 0.8687 0.0451
